data_8102318
loop_
_publ_author_name
'Jing Liu'
'Zhan-Wang Liu'
'Chen Qian'

_publ_section_title
;
 Crystal structure of
 bis-[(2-bromo-1,4-benzenedicarboxylato)(imidazo-[4,5-f]1,10-phenanthroline)]manganese(II)
 trihydrate, [Mn(C8H4O4Br)2(C13H8N4)2] &#x00B7; 3H2O
;
_journal_issue 4
_journal_name_full 'Zeitschrift f\"ur Kristallographie - New Crystal Structures'
_journal_page_first 387
_journal_volume 223
_journal_year 2008
_chemical_formula_sum 'C42 H28 Br2 Mn N8 O11'
_chemical_formula_weight 1035.48
_space_group_IT_number 15
_symmetry_cell_setting monoclinic
_symmetry_space_group_name_Hall '-C 2yc'
_symmetry_space_group_name_H-M 'C 1 2/c 1'
_atom_sites_solution_hydrogens geom
_atom_sites_solution_primary direct
_atom_sites_solution_secondary difmap
_audit_creation_method SHELXL-97
_cell_angle_alpha 90.00
_cell_angle_beta 97.092(2)
_cell_angle_gamma 90.00
_cell_formula_units_Z 4
_cell_length_a 17.181(2)
_cell_length_b 10.0702(13)
_cell_length_c 23.763(3)
_cell_measurement_reflns_used 3422
_cell_measurement_temperature 291(2)
_cell_measurement_theta_max 22.02
_cell_measurement_theta_min 2.35
_cell_volume 4079.9(9)
_computing_cell_refinement 'Bruker SMART'
_computing_data_collection 'Bruker SMART'
_computing_data_reduction 'Bruker SAINT'
_computing_molecular_graphics 'Bruker SHELXTL'
_computing_publication_material 'Bruker SHELXTL'
_computing_structure_refinement 'SHELXL-97 (Sheldrick, 1997)'
_computing_structure_solution 'SHELXS-97 (Sheldrick, 1990)'
_diffrn_ambient_temperature 291(2)
_diffrn_measured_fraction_theta_full 0.999
_diffrn_measured_fraction_theta_max 0.999
_diffrn_measurement_device_type 'CCD area detector'
_diffrn_measurement_method 'phi and omega scans'
_diffrn_radiation_monochromator graphite
_diffrn_radiation_source 'fine-focus sealed tube'
_diffrn_radiation_type MoK\a
_diffrn_radiation_wavelength 0.71073
_diffrn_reflns_av_R_equivalents 0.0467
_diffrn_reflns_av_sigmaI/netI 0.0438
_diffrn_reflns_limit_h_max 20
_diffrn_reflns_limit_h_min -20
_diffrn_reflns_limit_k_max 12
_diffrn_reflns_limit_k_min -12
_diffrn_reflns_limit_l_max 28
_diffrn_reflns_limit_l_min -28
_diffrn_reflns_number 15050
_diffrn_reflns_theta_full 25.50
_diffrn_reflns_theta_max 25.50
_diffrn_reflns_theta_min 2.35
_exptl_absorpt_coefficient_mu 2.356
_exptl_absorpt_correction_T_max 0.7293
_exptl_absorpt_correction_T_min 0.5837
_exptl_absorpt_correction_type multi-scan
_exptl_absorpt_process_details SADABS
_exptl_crystal_density_diffrn 1.686
_exptl_crystal_density_method 'not measured'
_exptl_crystal_F_000 2076
_exptl_crystal_size_max 0.26
_exptl_crystal_size_mid 0.20
_exptl_crystal_size_min 0.14
_refine_diff_density_max 0.395
_refine_diff_density_min -0.372
_refine_diff_density_rms 0.063
_refine_ls_extinction_method none
_refine_ls_goodness_of_fit_ref 0.991
_refine_ls_hydrogen_treatment constr
_refine_ls_matrix_type full
_refine_ls_number_parameters 301
_refine_ls_number_reflns 3777
_refine_ls_number_restraints 1
_refine_ls_restrained_S_all 1.053
_refine_ls_R_factor_all 0.0689
_refine_ls_R_factor_gt 0.0408
_refine_ls_shift/su_max 0.000
_refine_ls_shift/su_mean 0.000
_refine_ls_structure_factor_coef Fsqd
_refine_ls_weighting_details 'calc w=1/[\s^2^(Fo^2^)+(0.0573P)^2^+5.8106P] where P=(Fo^2^+2Fc^2^)/3'
_refine_ls_weighting_scheme calc
_refine_ls_wR_factor_gt 0.0986
_refine_ls_wR_factor_ref 0.1151
_reflns_number_gt 2645
_reflns_number_total 3777
_reflns_threshold_expression >2sigma(I)
_cod_data_source_file 1267-2341.cff
_cod_data_source_block a
_cod_depositor_comments
;
The following automatic conversions were performed:
'_symmetry_cell_setting' value 'Monoclinic' changed to 'monoclinic'
according to '/home/saulius/struct/CIF-dictionaries/cif_core.dic'
dictionary named 'cif_core.dic' version 2.4.1 from
2010-06-29.

'_exptl_absorpt_correction_type' value 'MULTI-SCAN' changed
to 'multi-scan' according to
'/home/saulius/struct/CIF-dictionaries/cif_core.dic' dictionary named
'cif_core.dic' version 2.4.1 from
2010-06-29.

'_refine_ls_hydrogen_treatment' value 'CONSTR' changed to
'constr' according to '/home/saulius/struct/CIF-dictionaries/cif_core.dic'
dictionary named 'cif_core.dic' version 2.4.1 from 2010-06-29.

Automatic conversion script
Id: cif_fix_enum 1555 2011-01-17 13:19:09Z saulius 
;
_cod_original_sg_symbol_H-M C2/c
_cod_database_code 8102318

loop_
_symmetry_equiv_pos_as_xyz
'x, y, z'
'-x, y, -z+1/2'
'x+1/2, y+1/2, z'
'-x+1/2, y+1/2, -z+1/2'
'-x, -y, -z'
'x, -y, z-1/2'
'-x+1/2, -y+1/2, -z'
'x+1/2, -y+1/2, z-1/2'

loop_
_atom_site_label
_atom_site_type_symbol
_atom_site_fract_x
_atom_site_fract_y
_atom_site_fract_z
_atom_site_U_iso_or_equiv
_atom_site_adp_type
_atom_site_occupancy
_atom_site_symmetry_multiplicity
_atom_site_calc_flag
_atom_site_refinement_flags
_atom_site_disorder_assembly
_atom_site_disorder_group
Mn1 Mn 0.0000 0.64083(8) 0.2500 0.0391(2) Uani 1 2 d S . .
Br1 Br -0.13499(3) 0.95712(5) 0.32812(2) 0.0563(2) Uani 0.8899(15) 1 d PD A 1
Br2 Br 0.0759(3) 0.6348(5) 0.4480(2) 0.0744(19) Uani 0.1101(15) 1 d PD A 2
O1 O 0.04091(18) 0.7863(3) 0.31091(11) 0.0576(8) Uani 1 1 d . . .
O2 O 0.07862(19) 0.9131(3) 0.38459(13) 0.0685(10) Uani 1 1 d . . .
O4 O -0.19236(19) 0.5195(3) 0.51581(14) 0.0689(9) Uani 1 1 d . . .
O5 O -0.28135(17) 0.6310(3) 0.45714(12) 0.0552(8) Uani 1 1 d . . .
H5 H -0.3126 0.5935 0.4752 0.083 Uiso 1 1 calc R . .
O6 O 0.60659(17) 0.5013(3) 0.49598(13) 0.0609(8) Uani 1 1 d . . .
H1W H 0.5982 0.4744 0.4619 0.091 Uiso 1 1 d R . .
H2W H 0.5962 0.4494 0.5210 0.091 Uiso 1 1 d R . .
O7 O 0.0000 1.1148(13) 0.2500 0.299(8) Uani 1 2 d S . .
H3W H -0.0324 1.0762 0.2688 0.449 Uiso 1 1 d R . .
N1 N -0.00833(19) 0.4717(3) 0.18414(14) 0.0446(8) Uani 1 1 d . . .
N2 N 0.12290(18) 0.6039(3) 0.22885(12) 0.0383(7) Uani 1 1 d . . .
N3 N 0.1604(3) 0.2091(4) 0.07105(16) 0.0630(11) Uani 1 1 d . . .
N4 N 0.2675(2) 0.3229(4) 0.10615(14) 0.0567(10) Uani 1 1 d . . .
H4 H 0.3158 0.3473 0.1115 0.068 Uiso 1 1 calc R . .
C1 C -0.0730(3) 0.4084(5) 0.16250(19) 0.0588(12) Uani 1 1 d . . .
H1 H -0.1205 0.4345 0.1741 0.071 Uiso 1 1 calc R . .
C2 C -0.0736(3) 0.3051(5) 0.1234(2) 0.0673(14) Uani 1 1 d . . .
H2 H -0.1204 0.2636 0.1095 0.081 Uiso 1 1 calc R . .
C3 C -0.0043(3) 0.2658(5) 0.10585(19) 0.0623(13) Uani 1 1 d . . .
H3A H -0.0034 0.1962 0.0802 0.075 Uiso 1 1 calc R . .
C4 C 0.0654(2) 0.3313(4) 0.12690(16) 0.0457(10) Uani 1 1 d . . .
C5 C 0.1409(3) 0.3038(4) 0.11022(16) 0.0494(10) Uani 1 1 d . . .
C6 C 0.2058(2) 0.3747(4) 0.13169(16) 0.0454(10) Uani 1 1 d . . .
C7 C 0.2051(2) 0.4793(4) 0.17226(16) 0.0414(9) Uani 1 1 d . . .
C8 C 0.2693(2) 0.5551(4) 0.19463(17) 0.0484(10) Uani 1 1 d . . .
H8 H 0.3184 0.5390 0.1835 0.058 Uiso 1 1 calc R . .
C9 C 0.2600(2) 0.6533(4) 0.23309(18) 0.0518(11) Uani 1 1 d . . .
H9 H 0.3023 0.7055 0.2479 0.062 Uiso 1 1 calc R . .
C10 C 0.1856(2) 0.6732(4) 0.24960(16) 0.0459(10) Uani 1 1 d . . .
H10 H 0.1798 0.7384 0.2765 0.055 Uiso 1 1 calc R . .
C11 C 0.1311(2) 0.5073(4) 0.19005(14) 0.0360(9) Uani 1 1 d . . .
C12 C 0.0611(2) 0.4341(4) 0.16671(15) 0.0391(9) Uani 1 1 d . . .
C13 C 0.2358(3) 0.2261(5) 0.07122(19) 0.0686(15) Uani 1 1 d . . .
H13 H 0.2654 0.1754 0.0490 0.082 Uiso 1 1 calc R . .
C14 C 0.0332(2) 0.8305(4) 0.35871(16) 0.0430(9) Uani 1 1 d . . .
C15 C -0.0315(2) 0.7758(4) 0.39016(15) 0.0401(9) Uani 1 1 d . A .
C16 C -0.0143(2) 0.6794(4) 0.43101(17) 0.0504(10) Uani 1 1 d D . .
C17 C -0.0709(2) 0.6236(4) 0.45939(17) 0.0487(10) Uani 1 1 d . A .
H17 H -0.0575 0.5581 0.4864 0.058 Uiso 1 1 calc R . .
C18 C -0.1482(2) 0.6652(4) 0.44768(15) 0.0405(9) Uani 1 1 d . . .
C19 C -0.1666(2) 0.7662(4) 0.40859(16) 0.0426(9) Uani 1 1 d . A .
H19 H -0.2180 0.7970 0.4018 0.051 Uiso 1 1 calc R . .
C20 C -0.1090(2) 0.8224(4) 0.37918(15) 0.0422(9) Uani 1 1 d D . .
C21 C -0.2085(2) 0.5966(4) 0.47781(18) 0.0455(10) Uani 1 1 d . A .

loop_
_atom_site_aniso_label
_atom_site_aniso_U_11
_atom_site_aniso_U_22
_atom_site_aniso_U_33
_atom_site_aniso_U_23
_atom_site_aniso_U_13
_atom_site_aniso_U_12
Mn1 0.0429(5) 0.0432(5) 0.0345(4) 0.000 0.0182(4) 0.000
Br1 0.0740(4) 0.0448(3) 0.0526(3) 0.0164(2) 0.0181(2) 0.0077(2)
Br2 0.064(3) 0.077(3) 0.083(4) 0.028(3) 0.014(2) 0.001(2)
O1 0.0683(19) 0.0671(19) 0.0435(16) -0.0163(15) 0.0311(14) -0.0194(16)
O2 0.073(2) 0.083(2) 0.0549(19) -0.0217(17) 0.0282(16) -0.0388(19)
O4 0.067(2) 0.073(2) 0.069(2) 0.0307(19) 0.0165(17) -0.0139(17)
O5 0.0506(18) 0.0602(19) 0.0586(18) 0.0029(15) 0.0211(15) -0.0127(15)
O6 0.066(2) 0.0645(19) 0.0569(19) -0.0058(16) 0.0246(16) -0.0185(16)
O7 0.44(2) 0.199(12) 0.292(15) 0.000 0.200(16) 0.000
N1 0.042(2) 0.050(2) 0.0441(18) -0.0046(16) 0.0144(15) -0.0017(16)
N2 0.0445(19) 0.0416(18) 0.0317(16) -0.0002(14) 0.0156(14) 0.0008(15)
N3 0.087(3) 0.052(2) 0.055(2) -0.0060(19) 0.028(2) 0.016(2)
N4 0.058(2) 0.068(3) 0.048(2) 0.006(2) 0.0226(18) 0.0210(19)
C1 0.053(3) 0.070(3) 0.056(3) -0.012(2) 0.014(2) -0.009(2)
C2 0.061(3) 0.076(3) 0.065(3) -0.023(3) 0.009(2) -0.017(3)
C3 0.086(4) 0.052(3) 0.051(3) -0.013(2) 0.015(2) -0.010(3)
C4 0.062(3) 0.040(2) 0.037(2) -0.0026(17) 0.0135(19) 0.002(2)
C5 0.073(3) 0.039(2) 0.040(2) 0.0012(18) 0.022(2) 0.010(2)
C6 0.056(3) 0.045(2) 0.039(2) 0.0075(18) 0.0190(19) 0.016(2)
C7 0.050(2) 0.042(2) 0.034(2) 0.0086(17) 0.0145(18) 0.0118(19)
C8 0.040(2) 0.061(3) 0.046(2) 0.008(2) 0.0154(19) 0.011(2)
C9 0.043(2) 0.061(3) 0.052(3) 0.003(2) 0.0077(19) -0.002(2)
C10 0.050(2) 0.050(2) 0.040(2) -0.0058(19) 0.0122(19) -0.004(2)
C11 0.044(2) 0.038(2) 0.0276(18) 0.0057(16) 0.0133(16) 0.0057(17)
C12 0.046(2) 0.039(2) 0.0338(19) 0.0033(16) 0.0127(17) 0.0041(18)
C13 0.097(4) 0.065(3) 0.049(3) -0.003(2) 0.030(3) 0.034(3)
C14 0.045(2) 0.049(2) 0.037(2) -0.0048(19) 0.0174(18) -0.0048(19)
C15 0.045(2) 0.044(2) 0.034(2) -0.0083(17) 0.0149(17) -0.0097(18)
C16 0.052(3) 0.057(3) 0.044(2) 0.004(2) 0.0134(19) -0.007(2)
C17 0.050(3) 0.057(3) 0.041(2) 0.007(2) 0.0099(19) -0.005(2)
C18 0.048(2) 0.041(2) 0.034(2) -0.0038(17) 0.0156(18) -0.0084(18)
C19 0.042(2) 0.046(2) 0.042(2) -0.0063(18) 0.0130(18) -0.0025(18)
C20 0.048(2) 0.042(2) 0.039(2) -0.0071(17) 0.0142(18) -0.0067(18)
C21 0.046(3) 0.044(2) 0.048(2) -0.006(2) 0.015(2) -0.0069(19)

loop_
_atom_type_symbol
_atom_type_description
_atom_type_scat_dispersion_real
_atom_type_scat_dispersion_imag
_atom_type_scat_source
C C 0.0033 0.0016 'International Tables Vol C Tables 4.2.6.8 and 6.1.1.4'
H H 0.0000 0.0000 'International Tables Vol C Tables 4.2.6.8 and 6.1.1.4'
N N 0.0061 0.0033 'International Tables Vol C Tables 4.2.6.8 and 6.1.1.4'
O O 0.0106 0.0060 'International Tables Vol C Tables 4.2.6.8 and 6.1.1.4'
Mn Mn 0.3368 0.7283 'International Tables Vol C Tables 4.2.6.8 and 6.1.1.4'
Br Br -0.2901 2.4595 'International Tables Vol C Tables 4.2.6.8 and 6.1.1.4'

loop_
_geom_angle_atom_site_label_1
_geom_angle_atom_site_label_2
_geom_angle_atom_site_label_3
_geom_angle
_geom_angle_site_symmetry_1
_geom_angle_site_symmetry_3
_geom_angle_publ_flag
O1 Mn1 O1 92.47(18) . 2 ?
O1 Mn1 N2 91.46(11) . . ?
O1 Mn1 N2 101.67(11) 2 . ?
O1 Mn1 N2 101.67(11) . 2 ?
O1 Mn1 N2 91.46(11) 2 2 ?
N2 Mn1 N2 161.04(16) . 2 ?
O1 Mn1 N1 93.41(12) . 2 ?
O1 Mn1 N1 164.29(11) 2 2 ?
N2 Mn1 N1 92.74(11) . 2 ?
N2 Mn1 N1 73.08(11) 2 2 ?
O1 Mn1 N1 164.29(11) . . ?
O1 Mn1 N1 93.40(12) 2 . ?
N2 Mn1 N1 73.08(11) . . ?
N2 Mn1 N1 92.74(11) 2 . ?
N1 Mn1 N1 84.75(17) 2 . ?
C20 Br1 H3W 123.8 . . ?
C14 O1 Mn1 144.0(3) . . ?
C21 O5 H5 109.5 . . ?
H1W O6 H2W 117.3 . . ?
C1 N1 C12 118.1(4) . . ?
C1 N1 Mn1 126.6(3) . . ?
C12 N1 Mn1 115.3(3) . . ?
C10 N2 C11 118.8(3) . . ?
C10 N2 Mn1 124.7(3) . . ?
C11 N2 Mn1 116.5(2) . . ?
C13 N3 C5 103.1(4) . . ?
C13 N4 C6 105.6(4) . . ?
C13 N4 H4 127.2 . . ?
C6 N4 H4 127.2 . . ?
N1 C1 C2 123.6(4) . . ?
N1 C1 H1 118.2 . . ?
C2 C1 H1 118.2 . . ?
C3 C2 C1 119.0(4) . . ?
C3 C2 H2 120.5 . . ?
C1 C2 H2 120.5 . . ?
C2 C3 C4 119.4(4) . . ?
C2 C3 H3A 120.3 . . ?
C4 C3 H3A 120.3 . . ?
C3 C4 C12 118.1(4) . . ?
C3 C4 C5 125.0(4) . . ?
C12 C4 C5 116.9(4) . . ?
C6 C5 N3 110.6(4) . . ?
C6 C5 C4 121.4(4) . . ?
N3 C5 C4 128.0(4) . . ?
C5 C6 N4 105.8(4) . . ?
C5 C6 C7 124.2(4) . . ?
N4 C6 C7 130.0(4) . . ?
C8 C7 C11 118.4(4) . . ?
C8 C7 C6 126.2(4) . . ?
C11 C7 C6 115.5(4) . . ?
C9 C8 C7 119.9(4) . . ?
C9 C8 H8 120.0 . . ?
C7 C8 H8 120.0 . . ?
C8 C9 C10 118.5(4) . . ?
C8 C9 H9 120.8 . . ?
C10 C9 H9 120.8 . . ?
N2 C10 C9 123.3(4) . . ?
N2 C10 H10 118.3 . . ?
C9 C10 H10 118.3 . . ?
N2 C11 C7 121.1(4) . . ?
N2 C11 C12 118.0(3) . . ?
C7 C11 C12 120.9(3) . . ?
N1 C12 C4 121.9(4) . . ?
N1 C12 C11 117.1(3) . . ?
C4 C12 C11 121.0(3) . . ?
N3 C13 N4 114.9(4) . . ?
N3 C13 H13 122.6 . . ?
N4 C13 H13 122.6 . . ?
O1 C14 O2 124.0(4) . . ?
O1 C14 C15 119.2(3) . . ?
O2 C14 C15 116.8(3) . . ?
C16 C15 C20 118.8(3) . . ?
C16 C15 C14 119.8(4) . . ?
C20 C15 C14 121.5(4) . . ?
C17 C16 C15 122.2(4) . . ?
C17 C16 Br2 118.7(4) . . ?
C15 C16 Br2 119.1(4) . . ?
C16 C17 C18 119.8(4) . . ?
C16 C17 H17 120.1 . . ?
C18 C17 H17 120.1 . . ?
C17 C18 C19 119.3(3) . . ?
C17 C18 C21 117.8(4) . . ?
C19 C18 C21 122.9(4) . . ?
C18 C19 C20 120.9(4) . . ?
C18 C19 H19 119.6 . . ?
C20 C19 H19 119.6 . . ?
C19 C20 C15 119.0(4) . . ?
C19 C20 Br1 119.9(3) . . ?
C15 C20 Br1 121.1(3) . . ?
O4 C21 O5 124.4(4) . . ?
O4 C21 C18 123.4(4) . . ?
O5 C21 C18 112.2(4) . . ?

loop_
_geom_bond_atom_site_label_1
_geom_bond_atom_site_label_2
_geom_bond_distance
_geom_bond_site_symmetry_2
_geom_bond_publ_flag
Mn1 O1 2.117(3) . ?
Mn1 O1 2.117(3) 2 ?
Mn1 N2 2.261(3) . ?
Mn1 N2 2.261(3) 2 ?
Mn1 N1 2.306(3) 2 ?
Mn1 N1 2.306(3) . ?
Br1 C20 1.838(4) . ?
Br1 H3W 2.6729 . ?
Br2 C16 1.617(6) . ?
O1 C14 1.242(4) . ?
O2 C14 1.249(5) . ?
O4 C21 1.197(5) . ?
O5 C21 1.333(5) . ?
O5 H5 0.8200 . ?
O6 H1W 0.8499 . ?
O6 H2W 0.8277 . ?
O7 H3W 0.8499 . ?
N1 C1 1.328(5) . ?
N1 C12 1.363(5) . ?
N2 C10 1.328(5) . ?
N2 C11 1.359(5) . ?
N3 C13 1.307(6) . ?
N3 C5 1.402(5) . ?
N4 C13 1.350(6) . ?
N4 C6 1.387(5) . ?
N4 H4 0.8600 . ?
C1 C2 1.394(6) . ?
C1 H1 0.9300 . ?
C2 C3 1.369(7) . ?
C2 H2 0.9300 . ?
C3 C4 1.404(6) . ?
C3 H3A 0.9300 . ?
C4 C12 1.411(5) . ?
C4 C5 1.429(6) . ?
C5 C6 1.369(6) . ?
C6 C7 1.428(5) . ?
C7 C8 1.392(6) . ?
C7 C11 1.418(5) . ?
C8 C9 1.369(6) . ?
C8 H8 0.9300 . ?
C9 C10 1.397(6) . ?
C9 H9 0.9300 . ?
C10 H10 0.9300 . ?
C11 C12 1.460(5) . ?
C13 H13 0.9300 . ?
C14 C15 1.517(5) . ?
C15 C16 1.379(6) . ?
C15 C20 1.405(5) . ?
C16 C17 1.369(5) . ?
C17 C18 1.388(6) . ?
C17 H17 0.9300 . ?
C18 C19 1.388(5) . ?
C18 C21 1.498(5) . ?
C19 C20 1.400(5) . ?
C19 H19 0.9300 . ?

loop_
_geom_hbond_atom_site_label_D
_geom_hbond_atom_site_label_H
_geom_hbond_atom_site_label_A
_geom_hbond_distance_DH
_geom_hbond_distance_HA
_geom_hbond_distance_DA
_geom_hbond_angle_DHA
_geom_hbond_site_symmetry_A
O5 H5 O6 0.82 1.79 2.590(4) 164.6 1_455
O6 H1W O2 0.85 1.93 2.777(4) 179.7 3_545
O6 H2W N3 0.83 2.20 2.849(5) 135.0 8_556
O7 H3W Br1 0.85 2.67 3.523(6) 179.4 .
N4 H4 O2 0.86 1.92 2.779(5) 173.5 4_545

loop_
_geom_torsion_atom_site_label_1
_geom_torsion_atom_site_label_2
_geom_torsion_atom_site_label_3
_geom_torsion_atom_site_label_4
_geom_torsion
_geom_torsion_site_symmetry_1
_geom_torsion_site_symmetry_2
_geom_torsion_site_symmetry_3
_geom_torsion_site_symmetry_4
_geom_torsion_publ_flag
O1 Mn1 O1 C14 118.3(5) 2 . . . ?
N2 Mn1 O1 C14 -139.9(5) . . . . ?
N2 Mn1 O1 C14 26.3(5) 2 . . . ?
N1 Mn1 O1 C14 -47.1(5) 2 . . . ?
N1 Mn1 O1 C14 -129.8(5) . . . . ?
O1 Mn1 N1 C1 169.7(4) . . . . ?
O1 Mn1 N1 C1 -78.5(4) 2 . . . ?
N2 Mn1 N1 C1 -179.7(4) . . . . ?
N2 Mn1 N1 C1 13.1(4) 2 . . . ?
N1 Mn1 N1 C1 85.8(4) 2 . . . ?
O1 Mn1 N1 C12 -9.7(6) . . . . ?
O1 Mn1 N1 C12 102.0(3) 2 . . . ?
N2 Mn1 N1 C12 0.8(3) . . . . ?
N2 Mn1 N1 C12 -166.4(3) 2 . . . ?
N1 Mn1 N1 C12 -93.6(3) 2 . . . ?
O1 Mn1 N2 C10 -5.6(3) . . . . ?
O1 Mn1 N2 C10 87.2(3) 2 . . . ?
N2 Mn1 N2 C10 -139.8(3) 2 . . . ?
N1 Mn1 N2 C10 -99.1(3) 2 . . . ?
N1 Mn1 N2 C10 177.2(3) . . . . ?
O1 Mn1 N2 C11 177.6(3) . . . . ?
O1 Mn1 N2 C11 -89.6(3) 2 . . . ?
N2 Mn1 N2 C11 43.3(2) 2 . . . ?
N1 Mn1 N2 C11 84.1(3) 2 . . . ?
N1 Mn1 N2 C11 0.4(2) . . . . ?
C12 N1 C1 C2 0.6(7) . . . . ?
Mn1 N1 C1 C2 -178.8(4) . . . . ?
N1 C1 C2 C3 -0.2(8) . . . . ?
C1 C2 C3 C4 -0.9(7) . . . . ?
C2 C3 C4 C12 1.4(6) . . . . ?
C2 C3 C4 C5 -177.2(4) . . . . ?
C13 N3 C5 C6 0.7(5) . . . . ?
C13 N3 C5 C4 179.4(4) . . . . ?
C3 C4 C5 C6 178.2(4) . . . . ?
C12 C4 C5 C6 -0.4(6) . . . . ?
C3 C4 C5 N3 -0.3(7) . . . . ?
C12 C4 C5 N3 -178.9(4) . . . . ?
N3 C5 C6 N4 -0.7(5) . . . . ?
C4 C5 C6 N4 -179.4(3) . . . . ?
N3 C5 C6 C7 179.5(3) . . . . ?
C4 C5 C6 C7 0.8(6) . . . . ?
C13 N4 C6 C5 0.4(4) . . . . ?
C13 N4 C6 C7 -179.8(4) . . . . ?
C5 C6 C7 C8 -179.1(4) . . . . ?
N4 C6 C7 C8 1.2(7) . . . . ?
C5 C6 C7 C11 0.1(6) . . . . ?
N4 C6 C7 C11 -179.7(4) . . . . ?
C11 C7 C8 C9 0.4(6) . . . . ?
C6 C7 C8 C9 179.5(4) . . . . ?
C7 C8 C9 C10 1.0(6) . . . . ?
C11 N2 C10 C9 0.8(6) . . . . ?
Mn1 N2 C10 C9 -176.0(3) . . . . ?
C8 C9 C10 N2 -1.7(6) . . . . ?
C10 N2 C11 C7 0.7(5) . . . . ?
Mn1 N2 C11 C7 177.8(3) . . . . ?
C10 N2 C11 C12 -178.6(3) . . . . ?
Mn1 N2 C11 C12 -1.6(4) . . . . ?
C8 C7 C11 N2 -1.3(5) . . . . ?
C6 C7 C11 N2 179.5(3) . . . . ?
C8 C7 C11 C12 178.0(3) . . . . ?
C6 C7 C11 C12 -1.2(5) . . . . ?
C1 N1 C12 C4 0.0(6) . . . . ?
Mn1 N1 C12 C4 179.5(3) . . . . ?
C1 N1 C12 C11 178.6(4) . . . . ?
Mn1 N1 C12 C11 -1.9(4) . . . . ?
C3 C4 C12 N1 -1.0(6) . . . . ?
C5 C4 C12 N1 177.7(3) . . . . ?
C3 C4 C12 C11 -179.5(4) . . . . ?
C5 C4 C12 C11 -0.8(5) . . . . ?
N2 C11 C12 N1 2.4(5) . . . . ?
C7 C11 C12 N1 -177.0(3) . . . . ?
N2 C11 C12 C4 -179.0(3) . . . . ?
C7 C11 C12 C4 1.6(5) . . . . ?
C5 N3 C13 N4 -0.5(5) . . . . ?
C6 N4 C13 N3 0.1(5) . . . . ?
Mn1 O1 C14 O2 169.9(4) . . . . ?
Mn1 O1 C14 C15 -5.8(7) . . . . ?
O1 C14 C15 C16 98.5(5) . . . . ?
O2 C14 C15 C16 -77.5(5) . . . . ?
O1 C14 C15 C20 -82.3(5) . . . . ?
O2 C14 C15 C20 101.7(5) . . . . ?
C20 C15 C16 C17 2.9(6) . . . . ?
C14 C15 C16 C17 -177.9(4) . . . . ?
C20 C15 C16 Br2 -174.5(4) . . . . ?
C14 C15 C16 Br2 4.7(6) . . . . ?
C15 C16 C17 C18 -0.7(6) . . . . ?
Br2 C16 C17 C18 176.7(4) . . . . ?
C16 C17 C18 C19 -2.2(6) . . . . ?
C16 C17 C18 C21 177.1(4) . . . . ?
C17 C18 C19 C20 2.8(6) . . . . ?
C21 C18 C19 C20 -176.5(3) . . . . ?
C18 C19 C20 C15 -0.6(5) . . . . ?
C18 C19 C20 Br1 -179.4(3) . . . . ?
C16 C15 C20 C19 -2.2(6) . . . . ?
C14 C15 C20 C19 178.6(3) . . . . ?
C16 C15 C20 Br1 176.6(3) . . . . ?
C14 C15 C20 Br1 -2.6(5) . . . . ?
H3W Br1 C20 C19 179.7 . . . . ?
H3W Br1 C20 C15 0.9 . . . . ?
C17 C18 C21 O4 8.9(6) . . . . ?
C19 C18 C21 O4 -171.8(4) . . . . ?
C17 C18 C21 O5 -170.7(3) . . . . ?
C19 C18 C21 O5 8.5(5) . . . . ?
